data_7108961
loop_
_publ_author_name
'Sidonie B. L. Vollrath'
'Chunhua Hu'
'Stefan Brase'
'Kent Kirshenbaum'

_publ_section_title
;
 Peptoid nanotubes: an oligomer macrocycle that reversibly sequesters
 water via single-crystal-to-single-crystal transformations
;
_journal_name_full Chem.Commun.
_journal_page_first 2317
_journal_paper_doi 10.1039/c3cc37163h
_journal_volume 49
_journal_year 2013
_chemical_formula_sum 'C52 H56.29 N8 O10.15'
_chemical_formula_weight 955.66
_chemical_name_systematic
;
?
;
_space_group_IT_number 15
_symmetry_cell_setting monoclinic
_symmetry_space_group_name_Hall '-C 2yc'
_symmetry_space_group_name_H-M 'C 1 2/c 1'
_atom_sites_solution_hydrogens geom
_atom_sites_solution_primary direct
_atom_sites_solution_secondary difmap
_audit_creation_method SHELXL-97
_cell_angle_alpha 90.00
_cell_angle_beta 106.862(2)
_cell_angle_gamma 90.00
_cell_formula_units_Z 4
_cell_length_a 26.215(3)
_cell_length_b 8.8119(8)
_cell_length_c 21.748(2)
_cell_measurement_reflns_used 9912
_cell_measurement_temperature 100(2)
_cell_measurement_theta_max 27.97
_cell_measurement_theta_min 2.15
_cell_volume 4807.9(8)
_computing_cell_refinement 'Bruker SAINT'
_computing_data_collection 'Bruker APEX2'
_computing_data_reduction 'Bruker SAINT'
_computing_molecular_graphics 'Bruker SHELXTL'
_computing_publication_material 'Bruker SHELXTL'
_computing_structure_refinement 'SHELXL-97 (Sheldrick, 2008)'
_computing_structure_solution 'SHELXS-97 (Sheldrick, 2008)'
_diffrn_ambient_temperature 100(2)
_diffrn_measured_fraction_theta_full 0.999
_diffrn_measured_fraction_theta_max 0.999
_diffrn_measurement_device_type 'Bruker APEX-II CCD'
_diffrn_measurement_method '\w scans'
_diffrn_radiation_monochromator graphite
_diffrn_radiation_source 'fine-focus sealed tube'
_diffrn_radiation_type MoK\a
_diffrn_radiation_wavelength 0.71073
_diffrn_reflns_av_R_equivalents 0.0452
_diffrn_reflns_av_sigmaI/netI 0.0270
_diffrn_reflns_limit_h_max 34
_diffrn_reflns_limit_h_min -34
_diffrn_reflns_limit_k_max 11
_diffrn_reflns_limit_k_min -11
_diffrn_reflns_limit_l_max 29
_diffrn_reflns_limit_l_min -29
_diffrn_reflns_number 44922
_diffrn_reflns_theta_full 28.32
_diffrn_reflns_theta_max 28.32
_diffrn_reflns_theta_min 1.62
_exptl_absorpt_coefficient_mu 0.093
_exptl_absorpt_correction_T_max 0.9849
_exptl_absorpt_correction_T_min 0.9507
_exptl_absorpt_correction_type multi-scan
_exptl_absorpt_process_details SADABS
_exptl_crystal_colour colorless
_exptl_crystal_density_diffrn 1.320
_exptl_crystal_density_method 'not measured'
_exptl_crystal_description plate
_exptl_crystal_F_000 2022
_exptl_crystal_size_max 0.55
_exptl_crystal_size_mid 0.54
_exptl_crystal_size_min 0.16
_refine_diff_density_max 0.367
_refine_diff_density_min -0.269
_refine_diff_density_rms 0.042
_refine_ls_extinction_method none
_refine_ls_goodness_of_fit_ref 1.030
_refine_ls_hydrogen_treatment mixed
_refine_ls_matrix_type full
_refine_ls_number_parameters 321
_refine_ls_number_reflns 5991
_refine_ls_number_restraints 0
_refine_ls_restrained_S_all 1.030
_refine_ls_R_factor_all 0.0498
_refine_ls_R_factor_gt 0.0387
_refine_ls_shift/su_max 0.000
_refine_ls_shift/su_mean 0.000
_refine_ls_structure_factor_coef Fsqd
_refine_ls_weighting_details 'calc w=1/[\s^2^(Fo^2^)+(0.0390P)^2^+4.0353P] where P=(Fo^2^+2Fc^2^)/3'
_refine_ls_weighting_scheme calc
_refine_ls_wR_factor_gt 0.0913
_refine_ls_wR_factor_ref 0.0982
_reflns_number_gt 4937
_reflns_number_total 5991
_reflns_threshold_expression >2sigma(I)
_cod_data_source_file c3cc37163h.txt
_cod_data_source_block 11ktk1h
_cod_original_cell_volume 4807.8(8)
_cod_original_sg_symbol_H-M 'C2/c '
_cod_database_code 7108961

loop_
_symmetry_equiv_pos_as_xyz
'x, y, z'
'-x, y, -z+1/2'
'x+1/2, y+1/2, z'
'-x+1/2, y+1/2, -z+1/2'
'-x, -y, -z'
'x, -y, z-1/2'
'-x+1/2, -y+1/2, -z'
'x+1/2, -y+1/2, z-1/2'

loop_
_atom_site_label
_atom_site_type_symbol
_atom_site_fract_x
_atom_site_fract_y
_atom_site_fract_z
_atom_site_U_iso_or_equiv
_atom_site_adp_type
_atom_site_occupancy
_atom_site_symmetry_multiplicity
_atom_site_calc_flag
_atom_site_refinement_flags
O1 O 0.14311(3) 0.12426(10) 0.26603(4) 0.02351(19) Uani 1 1 d .
O2 O 0.14346(4) 0.29404(11) 0.10842(4) 0.0299(2) Uani 1 1 d .
O3 O 0.32407(4) 0.16748(10) 0.18944(5) 0.0276(2) Uani 1 1 d .
O4 O -0.01271(3) 0.40734(10) 0.06524(4) 0.02232(19) Uani 1 1 d .
O5 O 0.07045(3) 0.36382(10) 0.31938(4) 0.02141(18) Uani 1 1 d .
N1 N 0.16932(4) 0.23608(11) 0.36365(5) 0.0198(2) Uani 1 1 d .
N2 N 0.19914(4) 0.30521(11) 0.20973(5) 0.0191(2) Uani 1 1 d .
N3 N 0.06809(4) 0.47757(11) 0.13128(5) 0.0191(2) Uani 1 1 d .
N4 N -0.02896(4) 0.17926(11) 0.14078(5) 0.0179(2) Uani 1 1 d .
C1 C 0.17089(4) 0.21853(13) 0.30203(6) 0.0188(2) Uani 1 1 d .
C2 C 0.12530(5) 0.16166(14) 0.37948(6) 0.0210(2) Uani 1 1 d .
H2A H 0.1326 0.1586 0.4267 0.025 Uiso 1 1 calc R
H2B H 0.1223 0.0558 0.3636 0.025 Uiso 1 1 calc R
C3 C 0.20085(5) 0.34291(14) 0.40875(6) 0.0218(2) Uani 1 1 d .
C4 C 0.17621(6) 0.44343(15) 0.44056(6) 0.0282(3) Uani 1 1 d .
H4 H 0.1385 0.4435 0.4315 0.034 Uiso 1 1 calc R
C5 C 0.20699(7) 0.54350(17) 0.48555(7) 0.0362(3) Uani 1 1 d .
H5 H 0.1904 0.6098 0.5084 0.043 Uiso 1 1 calc R
C6 C 0.26187(7) 0.54676(18) 0.49715(7) 0.0390(4) Uani 1 1 d .
H6 H 0.2827 0.6177 0.5269 0.047 Uiso 1 1 calc R
C7 C 0.28631(6) 0.44728(17) 0.46557(6) 0.0329(3) Uani 1 1 d .
H7 H 0.3238 0.4514 0.4730 0.040 Uiso 1 1 calc R
C8 C 0.25618(5) 0.34102(16) 0.42284(6) 0.0263(3) Uani 1 1 d .
H8 H 0.2732 0.2678 0.4034 0.032 Uiso 1 1 calc R
C9 C 0.20515(5) 0.33034(13) 0.27740(5) 0.0184(2) Uani 1 1 d .
H9A H 0.1944 0.4355 0.2838 0.022 Uiso 1 1 calc R
H9B H 0.2430 0.3177 0.3023 0.022 Uiso 1 1 calc R
C10 C 0.15313(5) 0.33840(13) 0.16393(6) 0.0199(2) Uani 1 1 d .
C11 C 0.23642(5) 0.19777(14) 0.19505(6) 0.0221(2) Uani 1 1 d .
H11A H 0.2188 0.1442 0.1544 0.027 Uiso 1 1 calc R
H11B H 0.2471 0.1212 0.2297 0.027 Uiso 1 1 calc R
C12 C 0.28552(5) 0.27967(14) 0.18863(6) 0.0231(3) Uani 1 1 d .
H12A H 0.2769 0.3374 0.1479 0.028 Uiso 1 1 calc R
H12B H 0.2990 0.3514 0.2247 0.028 Uiso 1 1 calc R
C13 C 0.37095(5) 0.22691(16) 0.17816(7) 0.0305(3) Uani 1 1 d .
H13A H 0.3620 0.2713 0.1350 0.046 Uiso 1 1 calc R
H13B H 0.3969 0.1451 0.1815 0.046 Uiso 1 1 calc R
H13C H 0.3863 0.3053 0.2102 0.046 Uiso 1 1 calc R
C14 C 0.11427(4) 0.44222(13) 0.18478(5) 0.0180(2) Uani 1 1 d .
H14A H 0.1026 0.3917 0.2190 0.022 Uiso 1 1 calc R
H14B H 0.1327 0.5375 0.2026 0.022 Uiso 1 1 calc R
C15 C 0.02393(5) 0.38762(13) 0.11413(5) 0.0175(2) Uani 1 1 d .
C16 C 0.07659(5) 0.58943(14) 0.08503(6) 0.02413(19) Uani 1 1 d .
H16A H 0.0424 0.6090 0.0519 0.029 Uiso 1 1 calc R
H16B H 0.1018 0.5473 0.0633 0.029 Uiso 1 1 calc R
C17 C 0.09786(5) 0.73341(15) 0.11660(6) 0.02413(19) Uani 1 1 d .
C18 C 0.11595(6) 0.84785(16) 0.14251(7) 0.0337(3) Uani 1 1 d .
H18 H 0.1304 0.9396 0.1633 0.040 Uiso 1 1 calc R
C19 C 0.02171(4) 0.25966(13) 0.16136(5) 0.0184(2) Uani 1 1 d .
H19A H 0.0512 0.1874 0.1642 0.022 Uiso 1 1 calc R
H19B H 0.0265 0.3031 0.2046 0.022 Uiso 1 1 calc R
C20 C -0.03390(4) 0.03948(13) 0.10493(6) 0.0188(2) Uani 1 1 d .
C21 C -0.05191(5) 0.04183(15) 0.03827(6) 0.0238(3) Uani 1 1 d .
H21 H -0.0572 0.1356 0.0158 0.029 Uiso 1 1 calc R
C22 C -0.06208(5) -0.09467(16) 0.00483(6) 0.0283(3) Uani 1 1 d .
H22 H -0.0750 -0.0942 -0.0407 0.034 Uiso 1 1 calc R
C23 C -0.05342(5) -0.23124(15) 0.03768(7) 0.0296(3) Uani 1 1 d .
H23 H -0.0611 -0.3241 0.0147 0.036 Uiso 1 1 calc R
C24 C -0.03355(5) -0.23263(15) 0.10408(7) 0.0287(3) Uani 1 1 d .
H24 H -0.0265 -0.3265 0.1264 0.034 Uiso 1 1 calc R
C25 C -0.02392(5) -0.09672(14) 0.13801(6) 0.0243(3) Uani 1 1 d .
H25 H -0.0106 -0.0973 0.1836 0.029 Uiso 1 1 calc R
C26 C 0.07250(5) 0.24503(13) 0.34955(5) 0.0178(2) Uani 1 1 d .
O6 O 0.0000 0.5960(11) 0.2500 0.028(3) Uani 0.145(6) 2 d SP
H6O H 0.024(4) 0.526(12) 0.271(5) 0.02(2) Uiso 0.145(6) 1 d P

loop_
_atom_site_aniso_label
_atom_site_aniso_U_11
_atom_site_aniso_U_22
_atom_site_aniso_U_33
_atom_site_aniso_U_23
_atom_site_aniso_U_13
_atom_site_aniso_U_12
O1 0.0223(4) 0.0187(4) 0.0278(4) -0.0018(3) 0.0045(4) -0.0033(3)
O2 0.0294(5) 0.0357(5) 0.0228(4) -0.0095(4) 0.0049(4) 0.0033(4)
O3 0.0225(5) 0.0204(4) 0.0449(6) 0.0055(4) 0.0173(4) 0.0036(3)
O4 0.0214(4) 0.0240(4) 0.0183(4) 0.0006(3) 0.0007(3) -0.0021(3)
O5 0.0218(4) 0.0203(4) 0.0215(4) 0.0054(3) 0.0052(3) 0.0005(3)
N1 0.0160(5) 0.0203(5) 0.0226(5) 0.0030(4) 0.0049(4) -0.0015(4)
N2 0.0167(5) 0.0205(5) 0.0212(5) -0.0030(4) 0.0071(4) 0.0007(4)
N3 0.0178(5) 0.0191(5) 0.0188(5) 0.0028(4) 0.0031(4) -0.0010(4)
N4 0.0171(5) 0.0168(5) 0.0200(5) -0.0032(4) 0.0054(4) -0.0021(4)
C1 0.0152(5) 0.0159(5) 0.0242(6) 0.0019(4) 0.0042(4) 0.0028(4)
C2 0.0177(5) 0.0208(6) 0.0243(6) 0.0063(5) 0.0059(5) 0.0006(4)
C3 0.0222(6) 0.0226(6) 0.0185(5) 0.0039(4) 0.0022(4) -0.0035(5)
C4 0.0304(7) 0.0277(7) 0.0248(6) 0.0009(5) 0.0051(5) -0.0005(5)
C5 0.0496(9) 0.0300(7) 0.0256(7) -0.0023(6) 0.0058(6) -0.0018(6)
C6 0.0488(9) 0.0348(8) 0.0248(7) 0.0000(6) -0.0028(6) -0.0149(7)
C7 0.0278(7) 0.0422(8) 0.0223(6) 0.0092(6) -0.0029(5) -0.0111(6)
C8 0.0235(6) 0.0321(7) 0.0208(6) 0.0071(5) 0.0025(5) -0.0028(5)
C9 0.0158(5) 0.0186(5) 0.0203(5) -0.0011(4) 0.0043(4) -0.0019(4)
C10 0.0194(6) 0.0184(5) 0.0223(6) -0.0032(4) 0.0068(4) -0.0026(4)
C11 0.0198(6) 0.0198(6) 0.0286(6) -0.0022(5) 0.0098(5) 0.0024(5)
C12 0.0216(6) 0.0205(6) 0.0296(6) 0.0022(5) 0.0113(5) 0.0031(5)
C13 0.0230(6) 0.0266(7) 0.0470(8) 0.0045(6) 0.0179(6) 0.0010(5)
C14 0.0161(5) 0.0187(5) 0.0180(5) -0.0011(4) 0.0029(4) -0.0007(4)
C15 0.0188(5) 0.0169(5) 0.0173(5) -0.0027(4) 0.0060(4) 0.0008(4)
C16 0.0231(4) 0.0250(5) 0.0235(4) 0.0051(3) 0.0054(3) -0.0023(3)
C17 0.0231(4) 0.0250(5) 0.0235(4) 0.0051(3) 0.0054(3) -0.0023(3)
C18 0.0305(7) 0.0246(7) 0.0412(8) 0.0031(6) 0.0028(6) -0.0039(5)
C19 0.0154(5) 0.0192(5) 0.0195(5) -0.0005(4) 0.0035(4) -0.0020(4)
C20 0.0164(5) 0.0180(5) 0.0239(6) -0.0045(4) 0.0088(4) -0.0016(4)
C21 0.0247(6) 0.0242(6) 0.0235(6) -0.0034(5) 0.0086(5) -0.0015(5)
C22 0.0267(6) 0.0317(7) 0.0277(6) -0.0101(5) 0.0096(5) -0.0028(5)
C23 0.0280(7) 0.0236(6) 0.0412(8) -0.0133(6) 0.0164(6) -0.0034(5)
C24 0.0303(7) 0.0188(6) 0.0415(8) -0.0012(5) 0.0178(6) 0.0018(5)
C25 0.0251(6) 0.0220(6) 0.0275(6) -0.0014(5) 0.0105(5) 0.0021(5)
C26 0.0182(5) 0.0184(5) 0.0164(5) 0.0006(4) 0.0042(4) 0.0001(4)
O6 0.027(5) 0.021(5) 0.028(5) 0.000 -0.003(4) 0.000

loop_
_atom_type_symbol
_atom_type_description
_atom_type_scat_dispersion_real
_atom_type_scat_dispersion_imag
_atom_type_scat_source
C C 0.0033 0.0016 'International Tables Vol C Tables 4.2.6.8 and 6.1.1.4'
H H 0.0000 0.0000 'International Tables Vol C Tables 4.2.6.8 and 6.1.1.4'
N N 0.0061 0.0033 'International Tables Vol C Tables 4.2.6.8 and 6.1.1.4'
O O 0.0106 0.0060 'International Tables Vol C Tables 4.2.6.8 and 6.1.1.4'

loop_
_geom_angle_atom_site_label_1
_geom_angle_atom_site_label_2
_geom_angle_atom_site_label_3
_geom_angle
_geom_angle_site_symmetry_1
_geom_angle_site_symmetry_3
C12 O3 C13 113.08(10) . .
C1 N1 C3 124.85(10) . .
C1 N1 C2 115.77(10) . .
C3 N1 C2 118.25(10) . .
C10 N2 C9 121.63(10) . .
C10 N2 C11 119.25(10) . .
C9 N2 C11 115.96(9) . .
C15 N3 C14 122.71(10) . .
C15 N3 C16 119.20(10) . .
C14 N3 C16 115.86(9) . .
C26 N4 C20 120.20(9) 2 .
C26 N4 C19 118.70(10) 2 .
C20 N4 C19 120.81(9) . .
O1 C1 N1 121.59(11) . .
O1 C1 C9 120.85(11) . .
N1 C1 C9 117.36(10) . .
N1 C2 C26 111.34(9) . .
N1 C2 H2A 109.4 . .
C26 C2 H2A 109.4 . .
N1 C2 H2B 109.4 . .
C26 C2 H2B 109.4 . .
H2A C2 H2B 108.0 . .
C4 C3 C8 120.11(12) . .
C4 C3 N1 119.90(11) . .
C8 C3 N1 119.92(12) . .
C5 C4 C3 119.71(13) . .
C5 C4 H4 120.1 . .
C3 C4 H4 120.1 . .
C6 C5 C4 120.09(15) . .
C6 C5 H5 120.0 . .
C4 C5 H5 120.0 . .
C7 C6 C5 120.19(13) . .
C7 C6 H6 119.9 . .
C5 C6 H6 119.9 . .
C6 C7 C8 120.26(14) . .
C6 C7 H7 119.9 . .
C8 C7 H7 119.9 . .
C7 C8 C3 119.44(13) . .
C7 C8 H8 120.3 . .
C3 C8 H8 120.3 . .
N2 C9 C1 110.77(9) . .
N2 C9 H9A 109.5 . .
C1 C9 H9A 109.5 . .
N2 C9 H9B 109.5 . .
C1 C9 H9B 109.5 . .
H9A C9 H9B 108.1 . .
O2 C10 N2 122.82(11) . .
O2 C10 C14 121.16(11) . .
N2 C10 C14 115.96(10) . .
N2 C11 C12 110.55(10) . .
N2 C11 H11A 109.5 . .
C12 C11 H11A 109.5 . .
N2 C11 H11B 109.5 . .
C12 C11 H11B 109.5 . .
H11A C11 H11B 108.1 . .
O3 C12 C11 106.83(10) . .
O3 C12 H12A 110.4 . .
C11 C12 H12A 110.4 . .
O3 C12 H12B 110.4 . .
C11 C12 H12B 110.4 . .
H12A C12 H12B 108.6 . .
O3 C13 H13A 109.5 . .
O3 C13 H13B 109.5 . .
H13A C13 H13B 109.5 . .
O3 C13 H13C 109.5 . .
H13A C13 H13C 109.5 . .
H13B C13 H13C 109.5 . .
N3 C14 C10 111.28(9) . .
N3 C14 H14A 109.4 . .
C10 C14 H14A 109.4 . .
N3 C14 H14B 109.4 . .
C10 C14 H14B 109.4 . .
H14A C14 H14B 108.0 . .
O4 C15 N3 123.15(11) . .
O4 C15 C19 120.89(10) . .
N3 C15 C19 115.94(9) . .
N3 C16 C17 111.75(10) . .
N3 C16 H16A 109.3 . .
C17 C16 H16A 109.3 . .
N3 C16 H16B 109.3 . .
C17 C16 H16B 109.3 . .
H16A C16 H16B 107.9 . .
C18 C17 C16 178.67(15) . .
C17 C18 H18 180.0 . .
N4 C19 C15 111.06(9) . .
N4 C19 H19A 109.4 . .
C15 C19 H19A 109.4 . .
N4 C19 H19B 109.4 . .
C15 C19 H19B 109.4 . .
H19A C19 H19B 108.0 . .
C25 C20 C21 120.74(11) . .
C25 C20 N4 119.04(10) . .
C21 C20 N4 120.08(11) . .
C20 C21 C22 119.25(12) . .
C20 C21 H21 120.4 . .
C22 C21 H21 120.4 . .
C23 C22 C21 120.27(12) . .
C23 C22 H22 119.9 . .
C21 C22 H22 119.9 . .
C22 C23 C24 120.09(12) . .
C22 C23 H23 120.0 . .
C24 C23 H23 120.0 . .
C23 C24 C25 120.05(13) . .
C23 C24 H24 120.0 . .
C25 C24 H24 120.0 . .
C20 C25 C24 119.53(12) . .
C20 C25 H25 120.2 . .
C24 C25 H25 120.2 . .
O5 C26 N4 122.76(11) . 2
O5 C26 C2 121.93(10) . .
N4 C26 C2 115.31(10) 2 .

loop_
_geom_bond_atom_site_label_1
_geom_bond_atom_site_label_2
_geom_bond_distance
_geom_bond_site_symmetry_2
O1 C1 1.2258(14) .
O2 C10 1.2235(14) .
O3 C12 1.4103(15) .
O3 C13 1.4210(15) .
O4 C15 1.2210(14) .
O5 C26 1.2283(14) .
N1 C1 1.3612(16) .
N1 C3 1.4356(15) .
N1 C2 1.4530(15) .
N2 C10 1.3548(15) .
N2 C9 1.4510(15) .
N2 C11 1.4609(15) .
N3 C15 1.3626(15) .
N3 C14 1.4489(14) .
N3 C16 1.4707(15) .
N4 C26 1.3500(15) 2
N4 C20 1.4433(15) .
N4 C19 1.4565(14) .
C1 C9 1.5309(16) .
C2 C26 1.5350(16) .
C2 H2A 0.9900 .
C2 H2B 0.9900 .
C3 C4 1.3927(19) .
C3 C8 1.3930(18) .
C4 C5 1.3884(19) .
C4 H4 0.9500 .
C5 C6 1.387(2) .
C5 H5 0.9500 .
C6 C7 1.381(2) .
C6 H6 0.9500 .
C7 C8 1.3922(19) .
C7 H7 0.9500 .
C8 H8 0.9500 .
C9 H9A 0.9900 .
C9 H9B 0.9900 .
C10 C14 1.5325(16) .
C11 C12 1.5171(17) .
C11 H11A 0.9900 .
C11 H11B 0.9900 .
C12 H12A 0.9900 .
C12 H12B 0.9900 .
C13 H13A 0.9800 .
C13 H13B 0.9800 .
C13 H13C 0.9800 .
C14 H14A 0.9900 .
C14 H14B 0.9900 .
C15 C19 1.5377(16) .
C16 C17 1.4730(18) .
C16 H16A 0.9900 .
C16 H16B 0.9900 .
C17 C18 1.185(2) .
C18 H18 0.9500 .
C19 H19A 0.9900 .
C19 H19B 0.9900 .
C20 C25 1.3846(17) .
C20 C21 1.3885(17) .
C21 C22 1.3909(18) .
C21 H21 0.9500 .
C22 C23 1.384(2) .
C22 H22 0.9500 .
C23 C24 1.386(2) .
C23 H23 0.9500 .
C24 C25 1.3909(18) .
C24 H24 0.9500 .
C25 H25 0.9500 .
C26 N4 1.3499(15) 2
O6 H6O 0.91(11) .
